data_7237835
loop_
_publ_author_name
'Pan, Bingying'
'Qiu, Jiaxi'
'Pan, Binglin'
'Gong, Xiangnan'
'Li, Shiyan'
'Xu, Yuliang'
'Kong, Xiangmu'
'Ding, Mingcui'
'Zhang, Lichun'
'Feng, Hu'

_publ_section_title
;
 Realization of an excellent two-dimensional Heisenberg ferromagnetic
 system: the synthesis, structure, and thermodynamic properties of
 piperazinediium tetrabromocuprate
;
_journal_issue 29
_journal_name_full 'Journal of Materials Chemistry C'
_journal_page_first 8813
_journal_paper_doi 10.1039/C9TC01878F
_journal_volume 7
_journal_year 2019
_chemical_formula_moiety 'Br4 Cu, C4 H12 N2'
_chemical_formula_sum 'C4 H12 Br4 Cu N2'
_chemical_formula_weight 471.34
_chemical_name_systematic 'piperazinium tetrabromocuprate'
_chemical_properties_physical Moisture-sensitive
_space_group_crystal_system monoclinic
_space_group_IT_number 15
_space_group_name_Hall '-C 2yc'
_space_group_name_H-M_alt 'C 1 2/c 1'
_atom_sites_solution_hydrogens geom
_audit_creation_date 2019-03-06
_audit_creation_method
;
Olex2 1.2-alpha
(compiled 2018.07.26 svn.r3523 for OlexSys, GUI svn.r5532)
;
_audit_update_record
;
2019-04-08 deposited with the CCDC.	2019-07-07 downloaded from the CCDC.
;
_cell_angle_alpha 90
_cell_angle_beta 111.126(5)
_cell_angle_gamma 90
_cell_formula_units_Z 4
_cell_length_a 10.7447(4)
_cell_length_b 7.8796(3)
_cell_length_c 17.5823(8)
_cell_measurement_reflns_used 2005
_cell_measurement_temperature 295(2)
_cell_measurement_theta_max 28.7550
_cell_measurement_theta_min 3.9300
_cell_volume 1388.54(11)
_computing_molecular_graphics 'Olex2 (Dolomanov et al., 2009)'
_computing_publication_material 'Olex2 (Dolomanov et al., 2009)'
_computing_structure_refinement 'ShelXL (Sheldrick, 2015)'
_diffrn_ambient_temperature 295(2)
_diffrn_detector_area_resol_mean 10.6296
_diffrn_measured_fraction_theta_full 0.999
_diffrn_measured_fraction_theta_max 0.860
_diffrn_measurement_device_type 'SuperNova, Single source at offset, Atlas'
_diffrn_measurement_method '\w scans'
_diffrn_radiation_type MoK\a
_diffrn_radiation_wavelength 0.71073
_diffrn_reflns_av_R_equivalents 0.0191
_diffrn_reflns_av_unetI/netI 0.0298
_diffrn_reflns_Laue_measured_fraction_full 0.999
_diffrn_reflns_Laue_measured_fraction_max 0.860
_diffrn_reflns_limit_h_max 14
_diffrn_reflns_limit_h_min -10
_diffrn_reflns_limit_k_max 9
_diffrn_reflns_limit_k_min -10
_diffrn_reflns_limit_l_max 24
_diffrn_reflns_limit_l_min -24
_diffrn_reflns_number 3704
_diffrn_reflns_point_group_measured_fraction_full 0.999
_diffrn_reflns_point_group_measured_fraction_max 0.860
_diffrn_reflns_theta_full 25.242
_diffrn_reflns_theta_max 29.441
_diffrn_reflns_theta_min 3.246
_diffrn_source 'micro-focus sealed X-ray tube'
_exptl_absorpt_coefficient_mu 13.042
_exptl_absorpt_correction_T_max 1.00000
_exptl_absorpt_correction_T_min 0.35691
_exptl_absorpt_correction_type multi-scan
_exptl_absorpt_process_details
;
CrysAlisPro 1.171.38.41k (Rigaku Oxford Diffraction, 2015)
Empirical absorption correction using spherical harmonics,
 implemented in SCALE3 ABSPACK scaling algorithm.
;
_exptl_crystal_colour black
_exptl_crystal_density_diffrn 2.255
_exptl_crystal_description block
_exptl_crystal_F_000 876
_exptl_crystal_preparation 'Magnetic properties'
_exptl_crystal_recrystallization_method 'Vapour deposition'
_exptl_crystal_size_max 0.27
_exptl_crystal_size_mid 0.24
_exptl_crystal_size_min 0.11
_refine_diff_density_max 0.473
_refine_diff_density_min -0.714
_refine_diff_density_rms 0.133
_refine_ls_extinction_method none
_refine_ls_goodness_of_fit_ref 1.076
_refine_ls_hydrogen_treatment constr
_refine_ls_matrix_type full
_refine_ls_number_parameters 51
_refine_ls_number_reflns 1653
_refine_ls_number_restraints 0
_refine_ls_restrained_S_all 1.076
_refine_ls_R_factor_all 0.0373
_refine_ls_R_factor_gt 0.0271
_refine_ls_shift/su_max 0.000
_refine_ls_shift/su_mean 0.000
_refine_ls_structure_factor_coef Fsqd
_refine_ls_weighting_details 'w=1/[\s^2^(Fo^2^)+(0.0293P)^2^+0.4586P] where P=(Fo^2^+2Fc^2^)/3'
_refine_ls_weighting_scheme calc
_refine_ls_wR_factor_gt 0.0600
_refine_ls_wR_factor_ref 0.0641
_reflns_Friedel_coverage 0.000
_reflns_number_gt 1393
_reflns_number_total 1653
_reflns_threshold_expression 'I > 2\s(I)'
_cod_data_source_file c9tc01878f2.cif
_cod_data_source_block 20190306
_cod_database_code 7237835
_shelx_shelxl_version_number 2014/7
_shelx_space_group_comment
;
The symmetry employed for this shelxl refinement is uniquely defined
by the following loop, which should always be used as a source of
symmetry information in preference to the above space-group names.
They are only intended as comments.
;
_olex2_refinement_description
;
1. Fixed Uiso
 At 1.2 times of:
  All C(H,H) groups, All N(H,H) groups
2.a Secondary CH2 refined with riding coordinates:
 N1(H1A,H1B), C2(H2A,H2B), C1(H1C,H1D)
;
_smtbx_masks_void_probe_radius 1.2
_smtbx_masks_void_truncation_radius 1.2
_olex2_submission_special_instructions 'No special instructions were received'

loop_
_space_group_symop_operation_xyz
'x, y, z'
'-x, y, -z+1/2'
'x+1/2, y+1/2, z'
'-x+1/2, y+1/2, -z+1/2'
'-x, -y, -z'
'x, -y, z-1/2'
'-x+1/2, -y+1/2, -z'
'x+1/2, -y+1/2, z-1/2'

loop_
_atom_site_label
_atom_site_type_symbol
_atom_site_fract_x
_atom_site_fract_y
_atom_site_fract_z
_atom_site_U_iso_or_equiv
_atom_site_adp_type
_atom_site_occupancy
_atom_site_site_symmetry_order
_atom_site_calc_flag
_atom_site_refinement_flags_posn
_atom_site_refinement_flags_adp
_atom_site_refinement_flags_occupancy
Br1 Br 0.20239(3) 0.27196(5) 0.25207(2) 0.03303(12) Uani 1 1 d . . .
Br2 Br 0.08052(3) 0.51795(5) 0.38407(2) 0.03931(13) Uani 1 1 d . . .
Cu1 Cu 0.0000 0.40331(8) 0.2500 0.03052(16) Uani 1 2 d S T P
N1 N 0.4091(3) 0.4983(3) 0.41756(17) 0.0324(7) Uani 1 1 d . . .
H1A H 0.4653 0.4911 0.3909 0.039 Uiso 1 1 calc R . .
H1B H 0.3264 0.5008 0.3809 0.039 Uiso 1 1 calc R . .
C2 C 0.4353(3) 0.6565(4) 0.4660(2) 0.0321(8) Uani 1 1 d . . .
H2A H 0.3709 0.6680 0.4927 0.038 Uiso 1 1 calc R . .
H2B H 0.4257 0.7533 0.4303 0.038 Uiso 1 1 calc R . .
C1 C 0.4250(3) 0.3465(4) 0.4705(2) 0.0315(8) Uani 1 1 d . . .
H1C H 0.4095 0.2443 0.4377 0.038 Uiso 1 1 calc R . .
H1D H 0.3602 0.3502 0.4972 0.038 Uiso 1 1 calc R . .

loop_
_atom_site_aniso_label
_atom_site_aniso_U_11
_atom_site_aniso_U_22
_atom_site_aniso_U_33
_atom_site_aniso_U_23
_atom_site_aniso_U_13
_atom_site_aniso_U_12
Br1 0.02860(19) 0.0388(2) 0.0297(2) -0.00555(14) 0.00801(15) 0.00221(14)
Br2 0.0338(2) 0.0474(3) 0.0358(2) -0.01419(17) 0.01144(17) -0.00341(16)
Cu1 0.0253(3) 0.0376(4) 0.0264(3) 0.000 0.0066(2) 0.000
N1 0.0281(14) 0.0435(18) 0.0207(16) -0.0005(12) 0.0029(12) -0.0014(13)
C2 0.0323(17) 0.0296(19) 0.030(2) 0.0018(15) 0.0066(15) -0.0004(15)
C1 0.0293(17) 0.0299(19) 0.032(2) -0.0006(15) 0.0067(15) -0.0025(15)

loop_
_atom_type_symbol
_atom_type_description
_atom_type_scat_dispersion_real
_atom_type_scat_dispersion_imag
_atom_type_scat_source
C C 0.0033 0.0016 'International Tables Vol C Tables 4.2.6.8 and 6.1.1.4'
H H 0.0000 0.0000 'International Tables Vol C Tables 4.2.6.8 and 6.1.1.4'
Br Br -0.2901 2.4595 'International Tables Vol C Tables 4.2.6.8 and 6.1.1.4'
Cu Cu 0.3201 1.2651 'International Tables Vol C Tables 4.2.6.8 and 6.1.1.4'
N N 0.0061 0.0033 'International Tables Vol C Tables 4.2.6.8 and 6.1.1.4'

loop_
_geom_angle_atom_site_label_1
_geom_angle_atom_site_label_2
_geom_angle_atom_site_label_3
_geom_angle
_geom_angle_site_symmetry_1
_geom_angle_site_symmetry_3
Br1 Cu1 Br1 128.84(3) . 2
Br2 Cu1 Br1 100.547(13) . 2
Br2 Cu1 Br1 98.343(12) . .
Br2 Cu1 Br1 100.548(13) 2 .
Br2 Cu1 Br1 98.343(13) 2 2
Br2 Cu1 Br2 135.34(3) . 2
H1A N1 H1B 108.0 . .
C2 N1 H1A 109.4 . .
C2 N1 H1B 109.4 . .
C2 N1 C1 111.2(3) . .
C1 N1 H1A 109.4 . .
C1 N1 H1B 109.4 . .
N1 C2 H2A 109.6 . .
N1 C2 H2B 109.6 . .
N1 C2 C1 110.1(3) . 5_666
H2A C2 H2B 108.2 . .
C1 C2 H2A 109.6 5_666 .
C1 C2 H2B 109.6 5_666 .
N1 C1 C2 109.5(3) . 5_666
N1 C1 H1C 109.8 . .
N1 C1 H1D 109.8 . .
C2 C1 H1C 109.8 5_666 .
C2 C1 H1D 109.8 5_666 .
H1C C1 H1D 108.2 . .

loop_
_geom_bond_atom_site_label_1
_geom_bond_atom_site_label_2
_geom_bond_distance
_geom_bond_site_symmetry_2
Br1 Cu1 2.3968(4) .
Br2 Cu1 2.3771(4) .
Cu1 Br1 2.3968(4) 2
Cu1 Br2 2.3771(4) 2
N1 H1A 0.8900 .
N1 H1B 0.8900 .
N1 C2 1.479(4) .
N1 C1 1.487(4) .
C2 H2A 0.9700 .
C2 H2B 0.9700 .
C2 C1 1.513(5) 5_666
C1 C2 1.513(5) 5_666
C1 H1C 0.9700 .
C1 H1D 0.9700 .

loop_
_smtbx_masks_void_nr
_smtbx_masks_void_average_x
_smtbx_masks_void_average_y
_smtbx_masks_void_average_z
_smtbx_masks_void_volume
_smtbx_masks_void_count_electrons
1 0.000 -0.055 0.250 68.8 19.9
2 0.000 0.055 0.750 68.8 20.8
3 0.500 0.445 0.250 68.8 19.9
4 0.500 0.555 0.750 68.8 20.8
